data_7201626
loop_
_publ_author_name
'Ye, Junwei'
'Liu, Yu'
'Zhao, Yunfeng'
'Mu, Xiaoyue'
'Zhang, Ping'
'Wang, Yue'

_publ_section_title
;
 Porous lanthanide--copper coordination frameworks exhibiting
 reversible single-crystal-to-single-crystal transformation based on
 variable coordination number and geometry
;
_journal_issue 5
_journal_name_full CrystEngComm
_journal_page_first 598
_journal_paper_doi 10.1039/b712280b
_journal_volume 10
_journal_year 2008
_chemical_formula_sum 'C32 H16 Cu N4 O26 Sm2'
_chemical_formula_weight 1236.76
_chemical_name_systematic
;
?
;
_space_group_IT_number 2
_symmetry_cell_setting triclinic
_symmetry_space_group_name_Hall '-P 1'
_symmetry_space_group_name_H-M 'P -1'
_atom_sites_solution_hydrogens geom
_atom_sites_solution_primary direct
_atom_sites_solution_secondary difmap
_audit_creation_method SHELXL-97
_cell_angle_alpha 70.72(3)
_cell_angle_beta 84.80(3)
_cell_angle_gamma 70.78(3)
_cell_formula_units_Z 1
_cell_length_a 9.849(2)
_cell_length_b 10.341(2)
_cell_length_c 10.999(2)
_cell_measurement_reflns_used 8546
_cell_measurement_temperature 293(2)
_cell_measurement_theta_max 27.51
_cell_measurement_theta_min 3.38
_cell_volume 998.3(4)
_computing_cell_refinement RAPID-AUTO
_computing_data_collection 'RAPID-AUTO (Rigaku, 1998)'
_computing_data_reduction RAPID-AUTO
_computing_molecular_graphics 'DIAMOND (Brandenburg, 1999) and SHELXP97'
_computing_publication_material SHELXL97
_computing_structure_refinement 'SHELXL97 (Sheldrick, 1997)'
_computing_structure_solution 'SHELXS97 (Sheldrick, 1997)'
_diffrn_ambient_temperature 293(2)
_diffrn_detector_area_resol_mean 10.0
_diffrn_measured_fraction_theta_full 0.961
_diffrn_measured_fraction_theta_max 0.815
_diffrn_measurement_device_type 'Rigaku RAXIS-RAPID'
_diffrn_measurement_method '\w scan'
_diffrn_radiation_monochromator graphite
_diffrn_radiation_source 'fine-focus sealed tube'
_diffrn_radiation_type MoK\a
_diffrn_radiation_wavelength 0.71073
_diffrn_reflns_av_R_equivalents 0.0650
_diffrn_reflns_av_sigmaI/netI 0.0826
_diffrn_reflns_limit_h_max 12
_diffrn_reflns_limit_h_min -12
_diffrn_reflns_limit_k_max 12
_diffrn_reflns_limit_k_min -12
_diffrn_reflns_limit_l_max 12
_diffrn_reflns_limit_l_min -12
_diffrn_reflns_number 8183
_diffrn_reflns_theta_full 22.50
_diffrn_reflns_theta_max 27.44
_diffrn_reflns_theta_min 3.39
_diffrn_standards_interval_count 0
_diffrn_standards_interval_time 0
_diffrn_standards_number 0
_exptl_absorpt_coefficient_mu 3.534
_exptl_absorpt_correction_T_max 0.4356
_exptl_absorpt_correction_T_min 0.3279
_exptl_absorpt_correction_type empirical
_exptl_absorpt_process_details 'Higashi (1995)'
_exptl_crystal_colour greenish
_exptl_crystal_density_diffrn 2.057
_exptl_crystal_density_meas ?
_exptl_crystal_density_method .
_exptl_crystal_description block
_exptl_crystal_F_000 597
_exptl_crystal_size_max 0.41
_exptl_crystal_size_mid 0.32
_exptl_crystal_size_min 0.28
_refine_diff_density_max 4.636
_refine_diff_density_min -2.619
_refine_diff_density_rms 0.263
_refine_ls_extinction_coef 0
_refine_ls_extinction_method none
_refine_ls_goodness_of_fit_ref 1.028
_refine_ls_hydrogen_treatment constr
_refine_ls_matrix_type full
_refine_ls_number_parameters 295
_refine_ls_number_reflns 3725
_refine_ls_number_restraints 0
_refine_ls_restrained_S_all 1.028
_refine_ls_R_factor_all 0.0703
_refine_ls_R_factor_gt 0.0661
_refine_ls_shift/su_max 0.000
_refine_ls_shift/su_mean 0.000
_refine_ls_structure_factor_coef Fsqd
_refine_ls_weighting_details 'calc w=1/[\s^2^(Fo^2^)+(0.1092P)^2^+8.7657P] where P=(Fo^2^+2Fc^2^)/3'
_refine_ls_weighting_scheme calc
_refine_ls_wR_factor_gt 0.1739
_refine_ls_wR_factor_ref 0.1780
_reflns_number_gt 3426
_reflns_number_total 3725
_reflns_threshold_expression >2sigma(I)
_cod_data_source_file b712280b.txt
_cod_data_source_block 3b
_cod_depositor_comments
;
The following automatic conversions were performed:
'_symmetry_cell_setting' value 'Triclinic' changed to 'triclinic'
according to '/home/saulius/struct/CIF-dictionaries/cif_core.dic'
dictionary named 'cif_core.dic' version 2.4.1 from 2010-06-29.

Automatic conversion script
Id: cif_fix_enum 1527 2010-12-29 10:47:43Z saulius 
;
_cod_original_cell_volume 998.3(3)
_cod_original_sg_symbol_H-M 'P-1 '
_cod_database_code 7201626

loop_
_symmetry_equiv_pos_as_xyz
'x, y, z'
'-x, -y, -z'

loop_
_atom_site_label
_atom_site_type_symbol
_atom_site_fract_x
_atom_site_fract_y
_atom_site_fract_z
_atom_site_U_iso_or_equiv
_atom_site_adp_type
_atom_site_occupancy
_atom_site_symmetry_multiplicity
_atom_site_calc_flag
_atom_site_refinement_flags
_atom_site_disorder_assembly
_atom_site_disorder_group
Sm1 Sm 0.40262(4) 0.40649(4) 0.41866(4) 0.0217(2) Uani 1 1 d . . .
Cu1 Cu 0.5000 0.0000 1.5000 0.0250(4) Uani 1 2 d S . .
O1 O 0.3322(6) 0.1733(6) 0.5006(7) 0.0298(14) Uani 1 1 d . . .
O2 O 0.1623(7) 0.3770(7) 0.4770(8) 0.0395(17) Uani 1 1 d . . .
O3 O -0.3569(6) 0.3822(6) 0.5163(6) 0.0260(13) Uani 1 1 d . . .
O4 O -0.3816(7) 0.1826(7) 0.5037(7) 0.0311(14) Uani 1 1 d . . .
O5 O -0.0201(10) -0.2553(9) 0.7868(13) 0.087(4) Uani 1 1 d . . .
O6 O 0.1998(9) -0.2732(9) 0.7597(10) 0.064(3) Uani 1 1 d . . .
O7 O 0.3814(7) 0.3420(8) 0.6484(6) 0.0339(15) Uani 1 1 d . . .
O8 O 0.4858(7) 0.4450(7) 0.7439(6) 0.0347(15) Uani 1 1 d . . .
O9 O 0.4396(8) 0.2992(7) 1.2477(6) 0.0343(15) Uani 1 1 d . . .
O10 O 0.4901(8) 0.0591(7) 1.3184(6) 0.0357(16) Uani 1 1 d . . .
O11 O 0.2383(12) -0.1304(10) 1.1091(8) 0.063(3) Uani 1 1 d . . .
O12 O 0.2019(18) -0.0493(15) 0.9082(9) 0.107(6) Uani 1 1 d . . .
O13 O 0.2171(8) 0.5848(8) 0.2610(7) 0.0411(17) Uani 1 1 d . . .
N1 N 0.0760(9) -0.2043(9) 0.7481(9) 0.038(2) Uani 1 1 d . . .
N2 N 0.2445(11) -0.0446(10) 1.0032(9) 0.044(2) Uani 1 1 d . . .
C1 C 0.0956(9) 0.1653(9) 0.5672(9) 0.0252(18) Uani 1 1 d . . .
C2 C -0.0511(9) 0.2417(9) 0.5395(9) 0.0271(19) Uani 1 1 d . . .
H2 H -0.0805 0.3412 0.4992 0.033 Uiso 1 1 calc R . .
C3 C -0.1531(9) 0.1694(9) 0.5720(9) 0.0257(18) Uani 1 1 d . . .
C4 C -0.1123(9) 0.0234(9) 0.6386(9) 0.0254(18) Uani 1 1 d . . .
H4 H -0.1793 -0.0259 0.6598 0.031 Uiso 1 1 calc R . .
C5 C 0.0328(10) -0.0481(9) 0.6731(9) 0.028(2) Uani 1 1 d . . .
C6 C 0.1394(9) 0.0178(9) 0.6351(9) 0.0275(19) Uani 1 1 d . . .
H6 H 0.2359 -0.0347 0.6544 0.033 Uiso 1 1 calc R . .
C7 C 0.2005(9) 0.2425(9) 0.5126(8) 0.0240(18) Uani 1 1 d . . .
C8 C -0.3066(9) 0.2495(10) 0.5310(9) 0.031(2) Uani 1 1 d . . .
C9 C 0.3852(10) 0.2673(10) 0.8751(8) 0.0274(19) Uani 1 1 d . . .
C10 C 0.4222(9) 0.2807(9) 0.9880(8) 0.0270(19) Uani 1 1 d . . .
H10 H 0.4567 0.3553 0.9850 0.032 Uiso 1 1 calc R . .
C11 C 0.4072(10) 0.1806(9) 1.1073(8) 0.0266(19) Uani 1 1 d . . .
C12 C 0.3526(10) 0.0729(10) 1.1098(9) 0.031(2) Uani 1 1 d . . .
H12 H 0.3480 0.0024 1.1873 0.037 Uiso 1 1 calc R . .
C13 C 0.3052(11) 0.0702(10) 0.9975(9) 0.032(2) Uani 1 1 d . . .
C14 C 0.3247(10) 0.1629(10) 0.8793(9) 0.031(2) Uani 1 1 d . . .
H14 H 0.2976 0.1553 0.8038 0.038 Uiso 1 1 calc R . .
C15 C 0.4185(9) 0.3618(9) 0.7427(9) 0.028(2) Uani 1 1 d . . .
C16 C 0.4495(10) 0.1846(9) 1.2329(9) 0.029(2) Uani 1 1 d . . .
H13A H 0.2663 0.6345 0.2156 0.034 Uiso 1 1 d . . .
H13B H 0.2004 0.5295 0.2283 0.034 Uiso 1 1 d . . .

loop_
_atom_site_aniso_label
_atom_site_aniso_U_11
_atom_site_aniso_U_22
_atom_site_aniso_U_33
_atom_site_aniso_U_23
_atom_site_aniso_U_13
_atom_site_aniso_U_12
Sm1 0.0271(3) 0.0187(3) 0.0193(3) -0.00235(19) 0.00002(17) -0.01102(18)
Cu1 0.0298(7) 0.0198(7) 0.0193(7) -0.0013(6) -0.0013(5) -0.0046(5)
O1 0.024(3) 0.023(3) 0.039(4) -0.005(3) 0.003(2) -0.007(2)
O2 0.031(3) 0.019(3) 0.059(5) 0.000(3) 0.005(3) -0.011(2)
O3 0.030(3) 0.017(3) 0.030(3) -0.007(3) -0.002(2) -0.007(2)
O4 0.031(3) 0.031(3) 0.038(4) -0.014(3) 0.000(3) -0.016(3)
O5 0.058(6) 0.032(4) 0.138(11) 0.023(5) 0.006(6) -0.024(4)
O6 0.047(5) 0.036(4) 0.077(6) 0.009(4) 0.000(4) 0.002(3)
O7 0.051(4) 0.045(4) 0.014(3) -0.006(3) 0.000(3) -0.029(3)
O8 0.046(4) 0.039(4) 0.026(3) -0.007(3) 0.004(3) -0.026(3)
O9 0.060(4) 0.031(3) 0.020(3) -0.008(3) -0.004(3) -0.023(3)
O10 0.053(4) 0.026(3) 0.022(3) -0.006(3) -0.002(3) -0.006(3)
O11 0.115(8) 0.051(5) 0.040(5) -0.009(4) 0.018(5) -0.059(5)
O12 0.217(15) 0.131(11) 0.029(5) 0.003(6) -0.016(7) -0.148(12)
O13 0.043(4) 0.033(4) 0.044(4) 0.000(3) -0.011(3) -0.018(3)
N1 0.040(4) 0.023(4) 0.043(5) -0.001(4) 0.002(4) -0.010(3)
N2 0.075(6) 0.041(5) 0.033(5) -0.014(4) 0.010(4) -0.039(5)
C1 0.030(4) 0.022(4) 0.026(4) -0.005(4) 0.001(3) -0.013(3)
C2 0.023(4) 0.020(4) 0.035(5) -0.006(4) 0.005(3) -0.008(3)
C3 0.030(4) 0.017(4) 0.035(5) -0.013(4) 0.002(3) -0.008(3)
C4 0.027(4) 0.022(4) 0.029(5) -0.005(4) 0.003(3) -0.013(3)
C5 0.035(4) 0.019(4) 0.026(4) 0.000(4) 0.002(3) -0.010(3)
C6 0.026(4) 0.025(4) 0.026(5) -0.003(4) 0.004(3) -0.007(3)
C7 0.026(4) 0.025(4) 0.021(4) -0.006(4) 0.001(3) -0.009(3)
C8 0.025(4) 0.029(4) 0.032(5) 0.000(4) 0.004(3) -0.009(3)
C9 0.037(4) 0.027(4) 0.020(4) -0.004(4) 0.003(3) -0.018(4)
C10 0.039(5) 0.022(4) 0.018(4) 0.001(3) -0.002(3) -0.014(3)
C11 0.044(5) 0.022(4) 0.017(4) -0.011(4) 0.003(3) -0.010(3)
C12 0.043(5) 0.028(4) 0.021(4) -0.004(4) 0.008(4) -0.019(4)
C13 0.051(5) 0.029(4) 0.022(4) -0.005(4) 0.007(4) -0.023(4)
C14 0.047(5) 0.033(5) 0.024(5) -0.009(4) 0.003(4) -0.025(4)
C15 0.036(4) 0.021(4) 0.025(5) 0.000(4) 0.004(3) -0.015(3)
C16 0.039(5) 0.021(4) 0.022(4) -0.005(4) 0.004(3) -0.007(3)

loop_
_atom_type_symbol
_atom_type_description
_atom_type_scat_dispersion_real
_atom_type_scat_dispersion_imag
_atom_type_scat_source
C C 0.0033 0.0016 'International Tables Vol C Tables 4.2.6.8 and 6.1.1.4'
H H 0.0000 0.0000 'International Tables Vol C Tables 4.2.6.8 and 6.1.1.4'
Cu Cu 0.3201 1.2651 'International Tables Vol C Tables 4.2.6.8 and 6.1.1.4'
N N 0.0061 0.0033 'International Tables Vol C Tables 4.2.6.8 and 6.1.1.4'
O O 0.0106 0.0060 'International Tables Vol C Tables 4.2.6.8 and 6.1.1.4'
Sm Sm -0.1638 3.4418 'International Tables Vol C Tables 4.2.6.8 and 6.1.1.4'

loop_
_geom_angle_atom_site_label_1
_geom_angle_atom_site_label_2
_geom_angle_atom_site_label_3
_geom_angle
_geom_angle_site_symmetry_1
_geom_angle_site_symmetry_3
_geom_angle_publ_flag
O8 Sm1 O7 136.6(2) 2_666 . ?
O8 Sm1 O3 76.3(2) 2_666 2_566 ?
O7 Sm1 O3 70.4(2) . 2_566 ?
O8 Sm1 O9 77.1(2) 2_666 1_554 ?
O7 Sm1 O9 140.4(2) . 1_554 ?
O3 Sm1 O9 149.2(2) 2_566 1_554 ?
O8 Sm1 O13 71.8(2) 2_666 . ?
O7 Sm1 O13 125.6(3) . . ?
O3 Sm1 O13 78.6(2) 2_566 . ?
O9 Sm1 O13 78.5(2) 1_554 . ?
O8 Sm1 O2 140.3(2) 2_666 . ?
O7 Sm1 O2 71.3(2) . . ?
O3 Sm1 O2 95.6(2) 2_566 . ?
O9 Sm1 O2 95.0(3) 1_554 . ?
O13 Sm1 O2 68.5(2) . . ?
O8 Sm1 O4 100.1(2) 2_666 1_655 ?
O7 Sm1 O4 75.9(2) . 1_655 ?
O3 Sm1 O4 122.1(2) 2_566 1_655 ?
O9 Sm1 O4 77.9(2) 1_554 1_655 ?
O13 Sm1 O4 156.2(3) . 1_655 ?
O2 Sm1 O4 116.3(2) . 1_655 ?
O8 Sm1 O1 147.8(2) 2_666 . ?
O7 Sm1 O1 71.5(2) . . ?
O3 Sm1 O1 135.7(2) 2_566 . ?
O9 Sm1 O1 71.3(2) 1_554 . ?
O13 Sm1 O1 106.8(2) . . ?
O2 Sm1 O1 50.64(19) . . ?
O4 Sm1 O1 67.80(19) 1_655 . ?
O8 Sm1 O3 72.9(2) 2_666 1_655 ?
O7 Sm1 O3 71.6(2) . 1_655 ?
O3 Sm1 O3 74.0(2) 2_566 1_655 ?
O9 Sm1 O3 112.2(2) 1_554 1_655 ?
O13 Sm1 O3 139.4(2) . 1_655 ?
O2 Sm1 O3 142.9(2) . 1_655 ?
O4 Sm1 O3 50.92(19) 1_655 1_655 ?
O1 Sm1 O3 113.77(19) . 1_655 ?
O8 Sm1 C7 154.2(2) 2_666 . ?
O7 Sm1 C7 68.4(2) . . ?
O3 Sm1 C7 115.8(2) 2_566 . ?
O9 Sm1 C7 83.7(2) 1_554 . ?
O13 Sm1 C7 87.8(2) . . ?
O2 Sm1 C7 24.9(2) . . ?
O4 Sm1 C7 92.2(2) 1_655 . ?
O1 Sm1 C7 25.8(2) . . ?
O3 Sm1 C7 131.1(2) 1_655 . ?
O8 Sm1 C8 85.5(2) 2_666 1_655 ?
O7 Sm1 C8 72.7(2) . 1_655 ?
O3 Sm1 C8 98.2(3) 2_566 1_655 ?
O9 Sm1 C8 94.9(3) 1_554 1_655 ?
O13 Sm1 C8 157.3(2) . 1_655 ?
O2 Sm1 C8 134.1(2) . 1_655 ?
O4 Sm1 C8 25.7(3) 1_655 1_655 ?
O1 Sm1 C8 91.3(2) . 1_655 ?
O3 Sm1 C8 25.3(2) 1_655 1_655 ?
C7 Sm1 C8 113.3(2) . 1_655 ?
O8 Sm1 Cu1 124.75(17) 2_666 1_554 ?
O7 Sm1 Cu1 80.89(18) . 1_554 ?
O3 Sm1 Cu1 150.75(14) 2_566 1_554 ?
O9 Sm1 Cu1 59.85(15) 1_554 1_554 ?
O13 Sm1 Cu1 124.73(18) . 1_554 ?
O2 Sm1 Cu1 79.94(15) . 1_554 ?
O4 Sm1 Cu1 41.57(14) 1_655 1_554 ?
O1 Sm1 Cu1 29.40(13) . 1_554 ?
O3 Sm1 Cu1 92.03(13) 1_655 1_554 ?
C7 Sm1 Cu1 55.18(16) . 1_554 ?
C8 Sm1 Cu1 67.0(2) 1_655 1_554 ?
O10 Cu1 O10 180.000(2) 2_658 . ?
O10 Cu1 O1 89.6(3) 2_658 1_556 ?
O10 Cu1 O1 90.4(3) . 1_556 ?
O10 Cu1 O1 90.4(3) 2_658 2_657 ?
O10 Cu1 O1 89.6(3) . 2_657 ?
O1 Cu1 O1 180.000(2) 1_556 2_657 ?
O10 Cu1 O4 93.8(3) 2_658 2_557 ?
O10 Cu1 O4 86.2(3) . 2_557 ?
O1 Cu1 O4 103.0(2) 1_556 2_557 ?
O1 Cu1 O4 77.0(2) 2_657 2_557 ?
O10 Cu1 O4 86.2(3) 2_658 1_656 ?
O10 Cu1 O4 93.8(3) . 1_656 ?
O1 Cu1 O4 77.0(2) 1_556 1_656 ?
O1 Cu1 O4 103.0(2) 2_657 1_656 ?
O4 Cu1 O4 180.000(1) 2_557 1_656 ?
O10 Cu1 Sm1 100.9(2) 2_658 1_556 ?
O10 Cu1 Sm1 79.1(2) . 1_556 ?
O1 Cu1 Sm1 39.30(18) 1_556 1_556 ?
O1 Cu1 Sm1 140.70(18) 2_657 1_556 ?
O4 Cu1 Sm1 138.40(14) 2_557 1_556 ?
O4 Cu1 Sm1 41.60(14) 1_656 1_556 ?
O10 Cu1 Sm1 79.1(2) 2_658 2_657 ?
O10 Cu1 Sm1 100.9(2) . 2_657 ?
O1 Cu1 Sm1 140.70(18) 1_556 2_657 ?
O1 Cu1 Sm1 39.30(18) 2_657 2_657 ?
O4 Cu1 Sm1 41.60(14) 2_557 2_657 ?
O4 Cu1 Sm1 138.40(14) 1_656 2_657 ?
Sm1 Cu1 Sm1 180.000(1) 1_556 2_657 ?
C7 O1 Cu1 155.9(6) . 1_554 ?
C7 O1 Sm1 92.7(5) . . ?
Cu1 O1 Sm1 111.3(2) 1_554 . ?
C7 O2 Sm1 98.1(5) . . ?
C8 O3 Sm1 154.4(6) . 2_566 ?
C8 O3 Sm1 92.8(5) . 1_455 ?
Sm1 O3 Sm1 106.0(2) 2_566 1_455 ?
C8 O4 Cu1 165.6(6) . 1_454 ?
C8 O4 Sm1 94.9(5) . 1_455 ?
Cu1 O4 Sm1 96.8(2) 1_454 1_455 ?
C15 O7 Sm1 141.9(6) . . ?
C15 O8 Sm1 133.7(6) . 2_666 ?
C16 O9 Sm1 139.6(6) . 1_556 ?
C16 O10 Cu1 132.1(6) . . ?
Sm1 O13 H13A 99.1 . . ?
Sm1 O13 H13B 98.7 . . ?
H13A O13 H13B 114.5 . . ?
O6 N1 O5 123.9(9) . . ?
O6 N1 C5 119.3(8) . . ?
O5 N1 C5 116.6(8) . . ?
O12 N2 O11 122.6(10) . . ?
O12 N2 C13 120.3(9) . . ?
O11 N2 C13 117.2(9) . . ?
C6 C1 C2 120.0(8) . . ?
C6 C1 C7 121.7(8) . . ?
C2 C1 C7 118.1(8) . . ?
C3 C2 C1 120.5(8) . . ?
C3 C2 H2 119.7 . . ?
C1 C2 H2 119.7 . . ?
C4 C3 C2 120.4(8) . . ?
C4 C3 C8 119.6(8) . . ?
C2 C3 C8 119.9(8) . . ?
C3 C4 C5 117.9(8) . . ?
C3 C4 H4 121.0 . . ?
C5 C4 H4 121.0 . . ?
C6 C5 C4 123.4(8) . . ?
C6 C5 N1 118.6(8) . . ?
C4 C5 N1 117.9(8) . . ?
C1 C6 C5 117.5(8) . . ?
C1 C6 H6 121.3 . . ?
C5 C6 H6 121.3 . . ?
O2 C7 O1 118.5(8) . . ?
O2 C7 C1 120.6(7) . . ?
O1 C7 C1 120.9(8) . . ?
O2 C7 Sm1 57.1(4) . . ?
O1 C7 Sm1 61.5(4) . . ?
C1 C7 Sm1 175.8(6) . . ?
O3 C8 O4 121.3(8) . . ?
O3 C8 C3 119.8(9) . . ?
O4 C8 C3 118.7(8) . . ?
O3 C8 Sm1 61.9(5) . 1_455 ?
O4 C8 Sm1 59.5(4) . 1_455 ?
C3 C8 Sm1 173.1(7) . 1_455 ?
C14 C9 C10 120.5(8) . . ?
C14 C9 C15 118.5(8) . . ?
C10 C9 C15 121.0(8) . . ?
C9 C10 C11 119.6(8) . . ?
C9 C10 H10 120.2 . . ?
C11 C10 H10 120.2 . . ?
C12 C11 C10 119.3(9) . . ?
C12 C11 C16 118.0(8) . . ?
C10 C11 C16 122.8(9) . . ?
C13 C12 C11 119.7(8) . . ?
C13 C12 H12 120.1 . . ?
C11 C12 H12 120.1 . . ?
C12 C13 C14 121.8(9) . . ?
C12 C13 N2 118.6(8) . . ?
C14 C13 N2 119.3(9) . . ?
C13 C14 C9 118.8(9) . . ?
C13 C14 H14 120.6 . . ?
C9 C14 H14 120.6 . . ?
O7 C15 O8 127.7(8) . . ?
O7 C15 C9 116.1(8) . . ?
O8 C15 C9 116.2(8) . . ?
O9 C16 O10 126.4(9) . . ?
O9 C16 C11 120.7(8) . . ?
O10 C16 C11 112.9(8) . . ?

loop_
_geom_bond_atom_site_label_1
_geom_bond_atom_site_label_2
_geom_bond_distance
_geom_bond_site_symmetry_2
_geom_bond_publ_flag
Sm1 O8 2.388(6) 2_666 ?
Sm1 O7 2.399(6) . ?
Sm1 O3 2.411(6) 2_566 ?
Sm1 O9 2.426(7) 1_554 ?
Sm1 O13 2.447(7) . ?
Sm1 O2 2.485(6) . ?
Sm1 O4 2.538(6) 1_655 ?
Sm1 O1 2.580(6) . ?
Sm1 O3 2.592(6) 1_655 ?
Sm1 C7 2.932(9) . ?
Sm1 C8 2.936(9) 1_655 ?
Sm1 Cu1 3.7957(11) 1_554 ?
Cu1 O10 1.888(7) 2_658 ?
Cu1 O10 1.888(7) . ?
Cu1 O1 2.000(6) 1_556 ?
Cu1 O1 2.000(6) 2_657 ?
Cu1 O4 2.537(6) 2_557 ?
Cu1 O4 2.537(6) 1_656 ?
Cu1 Sm1 3.7957(11) 1_556 ?
Cu1 Sm1 3.7957(11) 2_657 ?
O1 C7 1.277(10) . ?
O1 Cu1 2.000(6) 1_554 ?
O2 C7 1.246(11) . ?
O3 C8 1.255(11) . ?
O3 Sm1 2.411(6) 2_566 ?
O3 Sm1 2.592(6) 1_455 ?
O4 C8 1.275(12) . ?
O4 Cu1 2.537(6) 1_454 ?
O4 Sm1 2.538(6) 1_455 ?
O5 N1 1.210(12) . ?
O6 N1 1.186(11) . ?
O7 C15 1.229(12) . ?
O8 C15 1.251(11) . ?
O8 Sm1 2.388(6) 2_666 ?
O9 C16 1.220(11) . ?
O9 Sm1 2.426(7) 1_556 ?
O10 C16 1.284(11) . ?
O11 N2 1.220(12) . ?
O12 N2 1.182(13) . ?
O13 H13A 0.8359 . ?
O13 H13B 0.8320 . ?
N1 C5 1.483(11) . ?
N2 C13 1.477(13) . ?
C1 C6 1.394(12) . ?
C1 C2 1.405(11) . ?
C1 C7 1.477(12) . ?
C2 C3 1.396(12) . ?
C2 H2 0.9300 . ?
C3 C4 1.379(11) . ?
C3 C8 1.493(12) . ?
C4 C5 1.396(12) . ?
C4 H4 0.9300 . ?
C5 C6 1.395(13) . ?
C6 H6 0.9300 . ?
C8 Sm1 2.936(9) 1_455 ?
C9 C14 1.381(13) . ?
C9 C10 1.387(13) . ?
C9 C15 1.538(12) . ?
C10 C11 1.408(12) . ?
C10 H10 0.9300 . ?
C11 C12 1.379(14) . ?
C11 C16 1.496(13) . ?
C12 C13 1.370(14) . ?
C12 H12 0.9300 . ?
C13 C14 1.378(13) . ?
C14 H14 0.9300 . ?

loop_
_geom_hbond_atom_site_label_D
_geom_hbond_atom_site_label_H
_geom_hbond_atom_site_label_A
_geom_hbond_distance_DH
_geom_hbond_distance_HA
_geom_hbond_distance_DA
_geom_hbond_angle_DHA
_geom_hbond_site_symmetry_A
O13 H13A O11 0.84 2.26 2.932(10) 138.0 1_564
